data_1512278
loop_
_publ_author_name
'Zhao, Ji-Chen'
'Yu, Shun-Ming'
'Liu, Yun'
'Yao, Zhu-Jun'

_publ_section_title
;
 Biomimetic Synthesis of ent-(-)-Azonazine and Stereochemical Reassignment
 of Natural Product.
;
_journal_issue 17
_journal_name_full 'Organic letters'
_journal_page_first 4300
_journal_page_last 4303
_journal_paper_doi 10.1021/ol4015706
_journal_volume 15
_journal_year 2013
_chemical_absolute_configuration ad
_chemical_formula_moiety 'C23 H21 N3 O4'
_chemical_formula_sum 'C23 H21 N3 O4'
_chemical_formula_weight 403.43
_chemical_name_systematic
; 
 ? 
;
_space_group_IT_number 4
_symmetry_cell_setting monoclinic
_symmetry_space_group_name_Hall 'P 2yb'
_symmetry_space_group_name_H-M 'P 1 21 1'
_atom_sites_solution_hydrogens geom
_atom_sites_solution_primary direct
_atom_sites_solution_secondary difmap
_audit_creation_method SHELXL-97
_cell_angle_alpha 90.00
_cell_angle_beta 94.78(3)
_cell_angle_gamma 90.00
_cell_formula_units_Z 2
_cell_length_a 9.755(2)
_cell_length_b 7.3684(15)
_cell_length_c 13.584(3)
_cell_measurement_reflns_used 4703
_cell_measurement_temperature 296(2)
_cell_measurement_theta_max 67.01
_cell_measurement_theta_min 6.54
_cell_volume 973.0(4)
_computing_cell_refinement 'Bruker SAINT'
_computing_data_collection 'Bruker APEX2'
_computing_data_reduction 'Bruker SAINT'
_computing_molecular_graphics 'Bruker SHELXTL'
_computing_publication_material 'Bruker SHELXTL'
_computing_structure_refinement 'SHELXL-97 (Sheldrick, 2008)'
_computing_structure_solution 'SHELXS-97 (Sheldrick, 2008)'
_diffrn_ambient_temperature 296(2)
_diffrn_measured_fraction_theta_full 0.971
_diffrn_measured_fraction_theta_max 0.971
_diffrn_measurement_device_type 'Bruker APEX-II CCD'
_diffrn_measurement_method '\f and \w scans'
_diffrn_radiation_monochromator graphite
_diffrn_radiation_source 'fine-focus sealed tube'
_diffrn_radiation_type CuK\a
_diffrn_radiation_wavelength 1.54178
_diffrn_reflns_av_R_equivalents 0.0222
_diffrn_reflns_av_sigmaI/netI 0.0292
_diffrn_reflns_limit_h_max 11
_diffrn_reflns_limit_h_min -11
_diffrn_reflns_limit_k_max 8
_diffrn_reflns_limit_k_min -8
_diffrn_reflns_limit_l_max 14
_diffrn_reflns_limit_l_min -16
_diffrn_reflns_number 6679
_diffrn_reflns_theta_full 66.97
_diffrn_reflns_theta_max 66.97
_diffrn_reflns_theta_min 6.54
_diffrn_standards_number 0
_exptl_absorpt_coefficient_mu 0.784
_exptl_absorpt_correction_T_max 0.7529
_exptl_absorpt_correction_T_min 0.6606
_exptl_absorpt_correction_type multi-scan
_exptl_absorpt_process_details SADABS
_exptl_crystal_colour colorless
_exptl_crystal_density_diffrn 1.377
_exptl_crystal_density_method 'not measured'
_exptl_crystal_description prism
_exptl_crystal_F_000 424
_exptl_crystal_size_max 0.20
_exptl_crystal_size_mid 0.15
_exptl_crystal_size_min 0.10
_refine_diff_density_max 0.213
_refine_diff_density_min -0.192
_refine_diff_density_rms 0.048
_refine_ls_abs_structure_details 'Flack H D (1983), Acta Cryst. A39, 876-881'
_refine_ls_abs_structure_Flack -0.1(2)
_refine_ls_extinction_method none
_refine_ls_goodness_of_fit_ref 1.051
_refine_ls_hydrogen_treatment constr
_refine_ls_matrix_type full
_refine_ls_number_parameters 271
_refine_ls_number_reflns 3253
_refine_ls_number_restraints 1
_refine_ls_restrained_S_all 1.051
_refine_ls_R_factor_all 0.0363
_refine_ls_R_factor_gt 0.0355
_refine_ls_shift/su_max 0.000
_refine_ls_shift/su_mean 0.000
_refine_ls_structure_factor_coef Fsqd
_refine_ls_weighting_details 'calc w=1/[\s^2^(Fo^2^)+(0.0599P)^2^+0.1558P] where P=(Fo^2^+2Fc^2^)/3'
_refine_ls_weighting_scheme calc
_refine_ls_wR_factor_gt 0.0949
_refine_ls_wR_factor_ref 0.0958
_reflns_number_gt 3166
_reflns_number_total 3253
_reflns_threshold_expression >2sigma(I)
_cod_data_source_file ol4015706_si_002.cif
_cod_data_source_block 137
_cod_original_cell_volume 973.0(3)
_cod_original_sg_symbol_H-M 'P 21'
_cod_database_code 1512278

loop_
_symmetry_equiv_pos_as_xyz
'x, y, z'
'-x, y+1/2, -z'

loop_
_atom_site_label
_atom_site_type_symbol
_atom_site_fract_x
_atom_site_fract_y
_atom_site_fract_z
_atom_site_U_iso_or_equiv
_atom_site_adp_type
_atom_site_occupancy
_atom_site_symmetry_multiplicity
_atom_site_calc_flag
_atom_site_refinement_flags
O1 O -0.01411(15) 0.75097(19) 0.66338(9) 0.0449(3) Uani 1 1 d .
O2 O -0.05324(17) 1.2632(2) 0.93676(10) 0.0564(4) Uani 1 1 d .
O3 O 0.32240(15) 0.7983(2) 0.60108(10) 0.0476(4) Uani 1 1 d .
O4 O 0.66003(18) 0.4674(3) 0.68956(14) 0.0786(6) Uani 1 1 d .
N1 N 0.01926(15) 0.9877(2) 0.89654(10) 0.0348(3) Uani 1 1 d .
H1A H 0.0527 0.9743 0.9567 0.042 Uiso 1 1 calc R
N2 N -0.11396(15) 1.0105(2) 0.71171(10) 0.0342(3) Uani 1 1 d .
N3 N 0.47868(15) 0.6434(2) 0.71730(12) 0.0410(4) Uani 1 1 d .
C1 C -0.02835(18) 0.8675(2) 0.72611(13) 0.0311(4) Uani 1 1 d .
C2 C 0.03794(18) 0.8365(2) 0.82989(12) 0.0317(4) Uani 1 1 d .
H2A H -0.0171 0.7388 0.8557 0.038 Uiso 1 1 calc R
C3 C -0.04382(18) 1.1441(3) 0.87453(13) 0.0368(4) Uani 1 1 d .
C4 C -0.10282(18) 1.1774(2) 0.77004(13) 0.0343(4) Uani 1 1 d .
H4A H -0.1966 1.2230 0.7739 0.041 Uiso 1 1 calc R
C5 C -0.0209(2) 1.3300(3) 0.71956(15) 0.0416(4) Uani 1 1 d .
H5A H -0.0783 1.3847 0.6658 0.050 Uiso 1 1 calc R
H5B H 0.0067 1.4239 0.7672 0.050 Uiso 1 1 calc R
C6 C 0.10428(19) 1.2451(3) 0.68060(14) 0.0380(4) Uani 1 1 d .
C7 C 0.19236(18) 1.1508(2) 0.74883(14) 0.0344(4) Uani 1 1 d .
H7A H 0.2055 1.1899 0.8140 0.041 Uiso 1 1 calc R
C8 C 0.25947(17) 0.9990(3) 0.71840(12) 0.0328(4) Uani 1 1 d .
C9 C 0.30309(17) 0.8335(3) 0.77783(13) 0.0326(4) Uani 1 1 d .
C10 C 0.43892(19) 0.8466(3) 0.83971(14) 0.0378(4) Uani 1 1 d .
C11 C 0.4711(3) 0.9473(3) 0.92367(17) 0.0549(6) Uani 1 1 d .
H11A H 0.4058 1.0228 0.9486 0.066 Uiso 1 1 calc R
C12 C 0.6026(3) 0.9341(4) 0.97058(18) 0.0639(7) Uani 1 1 d .
H12A H 0.6259 1.0017 1.0273 0.077 Uiso 1 1 calc R
C13 C 0.6984(2) 0.8222(4) 0.93393(18) 0.0602(6) Uani 1 1 d .
H13A H 0.7858 0.8144 0.9667 0.072 Uiso 1 1 calc R
C14 C 0.6679(2) 0.7205(4) 0.84928(17) 0.0532(6) Uani 1 1 d .
H14A H 0.7333 0.6448 0.8247 0.064 Uiso 1 1 calc R
C15 C 0.53656(18) 0.7353(3) 0.80231(14) 0.0396(4) Uani 1 1 d .
C16 C 0.33661(17) 0.7011(3) 0.69361(13) 0.0347(4) Uani 1 1 d .
H16A H 0.2746 0.5962 0.6913 0.042 Uiso 1 1 calc R
C17 C 0.26034(19) 0.9617(3) 0.61866(13) 0.0390(4) Uani 1 1 d .
C18 C 0.1937(2) 1.0708(3) 0.54798(14) 0.0440(5) Uani 1 1 d .
H18A H 0.2044 1.0544 0.4812 0.053 Uiso 1 1 calc R
C19 C 0.1096(2) 1.2065(3) 0.58048(14) 0.0432(4) Uani 1 1 d .
H19A H 0.0553 1.2736 0.5342 0.052 Uiso 1 1 calc R
C20 C 0.18675(18) 0.7603(3) 0.84030(13) 0.0370(4) Uani 1 1 d .
H20A H 0.1796 0.6310 0.8277 0.044 Uiso 1 1 calc R
H20B H 0.2201 0.7740 0.9092 0.044 Uiso 1 1 calc R
C21 C -0.2044(2) 1.0178(3) 0.62056(15) 0.0498(5) Uani 1 1 d .
H21A H -0.2041 0.9022 0.5880 0.075 Uiso 1 1 calc R
H21B H -0.1724 1.1096 0.5779 0.075 Uiso 1 1 calc R
H21C H -0.2963 1.0463 0.6359 0.075 Uiso 1 1 calc R
C22 C 0.5420(2) 0.5108(3) 0.66680(16) 0.0490(5) Uani 1 1 d .
C23 C 0.4591(3) 0.4217(4) 0.58204(19) 0.0619(6) Uani 1 1 d .
H23A H 0.5146 0.3325 0.5525 0.093 Uiso 1 1 calc R
H23B H 0.4298 0.5117 0.5337 0.093 Uiso 1 1 calc R
H23C H 0.3800 0.3639 0.6057 0.093 Uiso 1 1 calc R

loop_
_atom_site_aniso_label
_atom_site_aniso_U_11
_atom_site_aniso_U_22
_atom_site_aniso_U_33
_atom_site_aniso_U_23
_atom_site_aniso_U_13
_atom_site_aniso_U_12
O1 0.0609(8) 0.0341(7) 0.0388(7) -0.0072(6) -0.0005(6) 0.0060(6)
O2 0.0705(10) 0.0584(10) 0.0397(8) -0.0208(7) 0.0001(7) 0.0146(8)
O3 0.0513(8) 0.0595(9) 0.0327(6) -0.0020(6) 0.0075(6) 0.0190(7)
O4 0.0541(10) 0.1016(16) 0.0789(11) -0.0181(11) -0.0028(8) 0.0418(10)
N1 0.0365(7) 0.0444(9) 0.0233(6) -0.0003(7) 0.0011(5) 0.0043(7)
N2 0.0352(7) 0.0347(8) 0.0314(7) -0.0043(6) -0.0044(6) 0.0031(6)
N3 0.0285(7) 0.0521(10) 0.0422(9) -0.0049(8) 0.0015(6) 0.0077(7)
C1 0.0322(8) 0.0305(9) 0.0310(8) -0.0005(7) 0.0043(7) -0.0042(7)
C2 0.0318(8) 0.0328(9) 0.0308(9) 0.0042(7) 0.0055(7) 0.0016(7)
C3 0.0345(8) 0.0441(11) 0.0320(9) -0.0060(8) 0.0043(7) 0.0045(8)
C4 0.0346(8) 0.0328(9) 0.0352(9) -0.0046(7) 0.0013(7) 0.0072(7)
C5 0.0489(11) 0.0293(9) 0.0459(10) 0.0030(8) -0.0006(8) 0.0070(8)
C6 0.0411(9) 0.0286(9) 0.0445(9) 0.0085(8) 0.0047(8) -0.0011(8)
C7 0.0349(8) 0.0335(9) 0.0349(9) 0.0024(7) 0.0029(7) -0.0052(7)
C8 0.0281(8) 0.0388(9) 0.0319(8) 0.0030(8) 0.0037(6) -0.0017(7)
C9 0.0296(8) 0.0379(9) 0.0303(8) 0.0013(7) 0.0025(7) 0.0042(7)
C10 0.0349(9) 0.0418(10) 0.0361(9) 0.0033(8) 0.0002(7) 0.0008(8)
C11 0.0593(13) 0.0552(14) 0.0477(11) -0.0112(10) -0.0098(10) 0.0044(10)
C12 0.0658(15) 0.0672(16) 0.0550(13) -0.0093(12) -0.0181(11) -0.0106(13)
C13 0.0355(10) 0.0847(17) 0.0580(13) 0.0071(13) -0.0098(9) -0.0149(11)
C14 0.0275(9) 0.0766(16) 0.0551(12) 0.0044(12) 0.0009(8) 0.0003(10)
C15 0.0299(8) 0.0497(11) 0.0394(9) 0.0037(8) 0.0035(7) -0.0028(8)
C16 0.0276(8) 0.0410(10) 0.0354(9) -0.0018(7) 0.0022(7) 0.0058(7)
C17 0.0338(8) 0.0499(12) 0.0342(9) 0.0034(8) 0.0088(7) 0.0031(8)
C18 0.0458(11) 0.0580(12) 0.0290(9) 0.0088(9) 0.0074(8) -0.0005(9)
C19 0.0444(10) 0.0443(11) 0.0406(10) 0.0168(9) 0.0025(8) 0.0013(9)
C20 0.0370(9) 0.0402(10) 0.0344(8) 0.0101(8) 0.0068(7) 0.0082(8)
C21 0.0528(12) 0.0523(13) 0.0408(10) -0.0074(9) -0.0175(9) 0.0087(10)
C22 0.0422(11) 0.0549(13) 0.0508(11) -0.0009(10) 0.0084(9) 0.0175(10)
C23 0.0549(13) 0.0663(15) 0.0650(15) -0.0227(13) 0.0077(11) 0.0129(12)

loop_
_atom_type_symbol
_atom_type_description
_atom_type_scat_dispersion_real
_atom_type_scat_dispersion_imag
_atom_type_scat_source
C C 0.0181 0.0091 'International Tables Vol C Tables 4.2.6.8 and 6.1.1.4'
H H 0.0000 0.0000 'International Tables Vol C Tables 4.2.6.8 and 6.1.1.4'
N N 0.0311 0.0180 'International Tables Vol C Tables 4.2.6.8 and 6.1.1.4'
O O 0.0492 0.0322 'International Tables Vol C Tables 4.2.6.8 and 6.1.1.4'

loop_
_geom_angle_atom_site_label_1
_geom_angle_atom_site_label_2
_geom_angle_atom_site_label_3
_geom_angle
C17 O3 C16 107.14(13)
C3 N1 C2 127.09(15)
C3 N1 H1A 116.5
C2 N1 H1A 116.5
C1 N2 C21 118.35(15)
C1 N2 C4 124.15(14)
C21 N2 C4 116.17(15)
C22 N3 C15 125.72(17)
C22 N3 C16 123.84(17)
C15 N3 C16 110.33(15)
O1 C1 N2 123.45(16)
O1 C1 C2 118.40(16)
N2 C1 C2 117.59(15)
N1 C2 C1 113.33(15)
N1 C2 C20 112.61(15)
C1 C2 C20 117.51(14)
N1 C2 H2A 103.8
C1 C2 H2A 103.8
C20 C2 H2A 103.8
O2 C3 N1 121.65(17)
O2 C3 C4 119.22(17)
N1 C3 C4 119.12(15)
N2 C4 C3 112.27(15)
N2 C4 C5 112.52(14)
C3 C4 C5 111.08(15)
N2 C4 H4A 106.9
C3 C4 H4A 106.9
C5 C4 H4A 106.9
C6 C5 C4 108.25(15)
C6 C5 H5A 110.0
C4 C5 H5A 110.0
C6 C5 H5B 110.0
C4 C5 H5B 110.0
H5A C5 H5B 108.4
C19 C6 C7 118.37(17)
C19 C6 C5 121.62(18)
C7 C6 C5 116.46(16)
C8 C7 C6 119.14(17)
C8 C7 H7A 120.4
C6 C7 H7A 120.4
C7 C8 C17 119.84(17)
C7 C8 C9 128.15(15)
C17 C8 C9 109.87(17)
C8 C9 C10 116.23(16)
C8 C9 C16 100.43(14)
C10 C9 C16 102.73(14)
C8 C9 C20 112.58(14)
C10 C9 C20 111.19(14)
C16 C9 C20 112.80(15)
C11 C10 C15 120.50(18)
C11 C10 C9 128.65(18)
C15 C10 C9 110.83(16)
C10 C11 C12 118.8(2)
C10 C11 H11A 120.6
C12 C11 H11A 120.6
C13 C12 C11 120.5(2)
C13 C12 H12A 119.7
C11 C12 H12A 119.7
C12 C13 C14 121.5(2)
C12 C13 H13A 119.3
C14 C13 H13A 119.3
C13 C14 C15 117.8(2)
C13 C14 H14A 121.1
C15 C14 H14A 121.1
C10 C15 C14 120.98(19)
C10 C15 N3 110.06(16)
C14 C15 N3 128.92(19)
O3 C16 N3 110.92(14)
O3 C16 C9 108.51(15)
N3 C16 C9 105.90(14)
O3 C16 H16A 110.5
N3 C16 H16A 110.5
C9 C16 H16A 110.5
C18 C17 O3 125.43(17)
C18 C17 C8 121.81(18)
O3 C17 C8 112.47(16)
C17 C18 C19 117.20(17)
C17 C18 H18A 121.4
C19 C18 H18A 121.4
C18 C19 C6 121.86(18)
C18 C19 H19A 119.1
C6 C19 H19A 119.1
C2 C20 C9 122.70(15)
C2 C20 H20A 106.7
C9 C20 H20A 106.7
C2 C20 H20B 106.7
C9 C20 H20B 106.7
H20A C20 H20B 106.6
N2 C21 H21A 109.5
N2 C21 H21B 109.5
H21A C21 H21B 109.5
N2 C21 H21C 109.5
H21A C21 H21C 109.5
H21B C21 H21C 109.5
O4 C22 N3 121.3(2)
O4 C22 C23 121.4(2)
N3 C22 C23 117.32(18)
C22 C23 H23A 109.5
C22 C23 H23B 109.5
H23A C23 H23B 109.5
C22 C23 H23C 109.5
H23A C23 H23C 109.5
H23B C23 H23C 109.5

loop_
_geom_bond_atom_site_label_1
_geom_bond_atom_site_label_2
_geom_bond_distance
O1 C1 1.226(2)
O2 C3 1.227(2)
O3 C17 1.377(3)
O3 C16 1.444(2)
O4 C22 1.210(3)
N1 C3 1.329(3)
N1 C2 1.457(2)
N1 H1A 0.8600
N2 C1 1.348(2)
N2 C21 1.460(2)
N2 C4 1.462(2)
N3 C22 1.370(3)
N3 C15 1.415(3)
N3 C16 1.460(2)
C1 C2 1.518(2)
C2 C20 1.552(2)
C2 H2A 0.9800
C3 C4 1.506(2)
C4 C5 1.570(3)
C4 H4A 0.9800
C5 C6 1.506(3)
C5 H5A 0.9700
C5 H5B 0.9700
C6 C19 1.395(3)
C6 C7 1.396(3)
C7 C8 1.376(3)
C7 H7A 0.9300
C8 C17 1.383(2)
C8 C9 1.504(3)
C9 C10 1.512(3)
C9 C16 1.559(2)
C9 C20 1.568(2)
C10 C11 1.374(3)
C10 C15 1.385(3)
C11 C12 1.388(3)
C11 H11A 0.9300
C12 C13 1.371(4)
C12 H12A 0.9300
C13 C14 1.384(4)
C13 H13A 0.9300
C14 C15 1.387(3)
C14 H14A 0.9300
C16 H16A 0.9800
C17 C18 1.374(3)
C18 C19 1.388(3)
C18 H18A 0.9300
C19 H19A 0.9300
C20 H20A 0.9700
C20 H20B 0.9700
C21 H21A 0.9600
C21 H21B 0.9600
C21 H21C 0.9600
C22 C23 1.502(3)
C23 H23A 0.9600
C23 H23B 0.9600
C23 H23C 0.9600

loop_
_geom_hbond_atom_site_label_D
_geom_hbond_atom_site_label_H
_geom_hbond_atom_site_label_A
_geom_hbond_distance_DH
_geom_hbond_distance_HA
_geom_hbond_distance_DA
_geom_hbond_angle_DHA
_geom_hbond_site_symmetry_A
N1 H1A O2 0.86 2.12 2.802(2) 135.3 2_547

loop_
_geom_torsion_atom_site_label_1
_geom_torsion_atom_site_label_2
_geom_torsion_atom_site_label_3
_geom_torsion_atom_site_label_4
_geom_torsion
C21 N2 C1 O1 6.3(3)
C4 N2 C1 O1 -160.03(17)
C21 N2 C1 C2 -164.94(17)
C4 N2 C1 C2 28.8(2)
C3 N1 C2 C1 -2.1(2)
C3 N1 C2 C20 134.32(18)
O1 C1 C2 N1 177.33(15)
N2 C1 C2 N1 -11.0(2)
O1 C1 C2 C20 43.2(2)
N2 C1 C2 C20 -145.15(17)
C2 N1 C3 O2 -179.73(18)
C2 N1 C3 C4 -0.9(3)
C1 N2 C4 C3 -30.5(2)
C21 N2 C4 C3 162.94(16)
C1 N2 C4 C5 95.71(19)
C21 N2 C4 C5 -70.9(2)
O2 C3 C4 N2 -165.88(17)
N1 C3 C4 N2 15.3(2)
O2 C3 C4 C5 67.1(2)
N1 C3 C4 C5 -111.69(19)
N2 C4 C5 C6 -43.7(2)
C3 C4 C5 C6 83.10(19)
C4 C5 C6 C19 102.7(2)
C4 C5 C6 C7 -55.7(2)
C19 C6 C7 C8 -13.5(3)
C5 C6 C7 C8 145.63(18)
C6 C7 C8 C17 12.3(3)
C6 C7 C8 C9 -149.25(18)
C7 C8 C9 C10 -83.9(2)
C17 C8 C9 C10 113.06(18)
C7 C8 C9 C16 166.22(17)
C17 C8 C9 C16 3.16(18)
C7 C8 C9 C20 46.0(2)
C17 C8 C9 C20 -117.06(17)
C8 C9 C10 C11 70.5(3)
C16 C9 C10 C11 179.1(2)
C20 C9 C10 C11 -60.0(3)
C8 C9 C10 C15 -110.86(19)
C16 C9 C10 C15 -2.3(2)
C20 C9 C10 C15 118.60(18)
C15 C10 C11 C12 -0.5(3)
C9 C10 C11 C12 178.0(2)
C10 C11 C12 C13 -0.2(4)
C11 C12 C13 C14 0.5(4)
C12 C13 C14 C15 0.0(4)
C11 C10 C15 C14 1.0(3)
C9 C10 C15 C14 -177.73(19)
C11 C10 C15 N3 178.8(2)
C9 C10 C15 N3 0.0(2)
C13 C14 C15 C10 -0.7(3)
C13 C14 C15 N3 -178.0(2)
C22 N3 C15 C10 -173.8(2)
C16 N3 C15 C10 2.5(2)
C22 N3 C15 C14 3.7(3)
C16 N3 C15 C14 -180.0(2)
C17 O3 C16 N3 -126.75(16)
C17 O3 C16 C9 -10.83(18)
C22 N3 C16 O3 -69.9(2)
C15 N3 C16 O3 113.68(18)
C22 N3 C16 C9 172.53(18)
C15 N3 C16 C9 -3.9(2)
C8 C9 C16 O3 4.63(17)
C10 C9 C16 O3 -115.52(16)
C20 C9 C16 O3 124.69(15)
C8 C9 C16 N3 123.76(15)
C10 C9 C16 N3 3.61(19)
C20 C9 C16 N3 -116.18(16)
C16 O3 C17 C18 -160.45(19)
C16 O3 C17 C8 13.4(2)
C7 C8 C17 C18 -1.1(3)
C9 C8 C17 C18 163.57(18)
C7 C8 C17 O3 -175.24(16)
C9 C8 C17 O3 -10.6(2)
O3 C17 C18 C19 164.84(18)
C8 C17 C18 C19 -8.5(3)
C17 C18 C19 C6 7.1(3)
C7 C6 C19 C18 3.8(3)
C5 C6 C19 C18 -154.2(2)
N1 C2 C20 C9 -90.0(2)
C1 C2 C20 C9 44.5(3)
C8 C9 C20 C2 7.7(2)
C10 C9 C20 C2 140.12(18)
C16 C9 C20 C2 -105.1(2)
C15 N3 C22 O4 -3.9(4)
C16 N3 C22 O4 -179.7(2)
C15 N3 C22 C23 176.1(2)
C16 N3 C22 C23 0.3(3)
